data_4133886
loop_
_publ_author_name
'Zhu, Tianyu'
'Sha, Ye'
'Adabi Firouzjaie, Horie'
'Peng, Xiong'
'Cha, Yujin'
'Dissanayake, D. M. M. Mevan'
'Smith, Mark D.'
'Vannucci, Aaron K.'
'Mustain, William Earl'
'Tang, Chuanbing'

_publ_section_title
;
 Rational Synthesis of Metallo-Cations Toward Redox- and Alkaline-Stable
 Metallo-Polyelectrolytes.
;
_journal_name_full 'Journal of the American Chemical Society'
_journal_paper_doi 10.1021/jacs.9b12051
_journal_year 2019
_chemical_absolute_configuration ad
_chemical_formula_moiety 'C16 H22 Co, F6 P'
_chemical_formula_sum 'C16 H22 Co F6 P'
_chemical_formula_weight 418.23
_space_group_crystal_system orthorhombic
_space_group_IT_number 20
_space_group_name_Hall 'C 2c 2'
_space_group_name_H-M_alt 'C 2 2 21'
_atom_sites_solution_hydrogens mixed
_atom_sites_solution_primary dual
_audit_creation_date 2019-08-30
_audit_creation_method
;
Olex2 1.2
(compiled 2018.05.29 svn.r3508 for OlexSys, GUI svn.r5506)
;
_cell_angle_alpha 90
_cell_angle_beta 90
_cell_angle_gamma 90
_cell_formula_units_Z 4
_cell_length_a 6.5974(2)
_cell_length_b 15.3006(5)
_cell_length_c 16.7260(6)
_cell_measurement_reflns_used 9992
_cell_measurement_temperature 100(2)
_cell_measurement_theta_max 32.604
_cell_measurement_theta_min 2.436
_cell_volume 1688.39(10)
_computing_cell_refinement 'SAINT+ Ver. 8.38A (Bruker-AXS, 2016)'
_computing_data_collection 'Bruker APEX3 v2016.5-0 (Bruker, 2016)'
_computing_data_reduction 'SAINT+ Ver. 8.38A (Bruker-AXS, 2016)'
_computing_molecular_graphics 'Olex2 (Dolomanov et al., 2009)'
_computing_publication_material 'Olex2 (Dolomanov et al., 2009)'
_computing_structure_refinement 'XL (Sheldrick, 2008)'
_computing_structure_solution 'XT (Sheldrick, 2015)'
_diffrn_ambient_temperature 100(2)
_diffrn_detector 'Bruker PHOTON-100 area detector'
_diffrn_detector_area_resol_mean 10.4
_diffrn_detector_type 'CMOS area detector'
_diffrn_measured_fraction_theta_full 1.000
_diffrn_measured_fraction_theta_max 0.999
_diffrn_measurement_device 'three-circle diffractometer'
_diffrn_measurement_device_type 'Bruker D8 QUEST'
_diffrn_measurement_method '\w and \f scans'
_diffrn_radiation_monochromator 'mirror optics'
_diffrn_radiation_probe x-ray
_diffrn_radiation_type MoK\a
_diffrn_radiation_wavelength 0.71073
_diffrn_reflns_av_R_equivalents 0.0322
_diffrn_reflns_av_unetI/netI 0.0153
_diffrn_reflns_Laue_measured_fraction_full 1.000
_diffrn_reflns_Laue_measured_fraction_max 0.999
_diffrn_reflns_limit_h_max 9
_diffrn_reflns_limit_h_min -10
_diffrn_reflns_limit_k_max 23
_diffrn_reflns_limit_k_min -23
_diffrn_reflns_limit_l_max 25
_diffrn_reflns_limit_l_min -25
_diffrn_reflns_number 26861
_diffrn_reflns_point_group_measured_fraction_full 1.000
_diffrn_reflns_point_group_measured_fraction_max 0.999
_diffrn_reflns_theta_full 25.242
_diffrn_reflns_theta_max 32.604
_diffrn_reflns_theta_min 2.435
_diffrn_source 'microfocus sealed X-ray tube'
_diffrn_source_type 'Incoatec I\ms'
_diffrn_standards_number 0
_exptl_absorpt_coefficient_mu 1.167
_exptl_absorpt_correction_T_max 0.4950
_exptl_absorpt_correction_T_min 0.4398
_exptl_absorpt_correction_type multi-scan
_exptl_absorpt_process_details
;
SADABS-2016/2 (Bruker,2016/2) was used for absorption correction.
wR2(int) was 0.0952 before and 0.0517 after correction.
The Ratio of minimum to maximum transmission is 0.8885.
The \l/2 correction factor is Not present.
;
_exptl_crystal_colour yellow
_exptl_crystal_colour_primary yellow
_exptl_crystal_density_diffrn 1.645
_exptl_crystal_description block
_exptl_crystal_F_000 856
_exptl_crystal_size_max 0.48
_exptl_crystal_size_mid 0.34
_exptl_crystal_size_min 0.22
_refine_diff_density_max 0.666
_refine_diff_density_min -0.762
_refine_diff_density_rms 0.079
_refine_ls_abs_structure_details
;
 Refined as an inversion twin.
;
_refine_ls_abs_structure_Flack 0.47(3)
_refine_ls_extinction_coef 0.0070(6)
_refine_ls_extinction_expression Fc^*^=kFc[1+0.001xFc^2^\l^3^/sin(2\q)]^-1/4^
_refine_ls_extinction_method 'SHELXL-2018/3 (Sheldrick 2018)'
_refine_ls_goodness_of_fit_ref 1.204
_refine_ls_hydrogen_treatment refU
_refine_ls_matrix_type full
_refine_ls_number_parameters 138
_refine_ls_number_reflns 3087
_refine_ls_number_restraints 0
_refine_ls_restrained_S_all 1.204
_refine_ls_R_factor_all 0.0345
_refine_ls_R_factor_gt 0.0332
_refine_ls_shift/su_max 0.000
_refine_ls_shift/su_mean 0.000
_refine_ls_structure_factor_coef Fsqd
_refine_ls_weighting_details 'w=1/[\s^2^(Fo^2^)+(0.0249P)^2^+2.8495P] where P=(Fo^2^+2Fc^2^)/3'
_refine_ls_weighting_scheme calc
_refine_ls_wR_factor_gt 0.0824
_refine_ls_wR_factor_ref 0.0830
_reflns_Friedel_coverage 0.768
_reflns_Friedel_fraction_full 1.000
_reflns_Friedel_fraction_max 0.999
_reflns_number_gt 3009
_reflns_number_total 3087
_reflns_threshold_expression 'I > 2\s(I)'
_cod_data_source_file ja9b12051_si_004.cif
_cod_data_source_block hmcc
_cod_depositor_comments
;
The following automatic conversions were performed:

data item '_diffrn_radiation_probe' value 'X-ray' was changed to
'x-ray' in accordance with the
/home/data/users/saulius/crontab/automatic-downloads/rss-feeds/ACS/lib/dictionaries/cif_core.dic
dictionary named 'cif_core.dic' version 2.4.2 last updated on
2011-04-26.

Automatic conversion script
Id: cif_fix_values 7556 2019-12-06 15:28:31Z antanas 
;
_cod_database_code 4133886
_shelx_shelxl_version_number 2018/3
_shelx_space_group_comment
;
The symmetry employed for this shelxl refinement is uniquely defined
by the following loop, which should always be used as a source of
symmetry information in preference to the above space-group names.
They are only intended as comments.
;
_shelx_estimated_absorpt_t_max 0.783
_shelx_estimated_absorpt_t_min 0.604
_olex2_refinement_description
;
1. Twinned data refinement
 Scales: 0.53(3)
 0.47(3)
2. Others
 Sof(Co1B)=0.5*(1-FVAR(2))
 Sof(Co1A)=0.5*FVAR(2)
3.a Idealised Me refined as rotating group:
 C6(H6A,H6B,H6C), C7(H7A,H7B,H7C), C8(H8A,H8B,H8C)
;
_olex2_submission_special_instructions 'No special instructions were received'

loop_
_space_group_symop_operation_xyz
'x, y, z'
'-x, -y, z+1/2'
'-x, y, -z+1/2'
'x, -y, -z'
'x+1/2, y+1/2, z'
'-x+1/2, -y+1/2, z+1/2'
'-x+1/2, y+1/2, -z+1/2'
'x+1/2, -y+1/2, -z'

loop_
_atom_site_label
_atom_site_type_symbol
_atom_site_fract_x
_atom_site_fract_y
_atom_site_fract_z
_atom_site_U_iso_or_equiv
_atom_site_adp_type
_atom_site_occupancy
_atom_site_site_symmetry_order
_atom_site_calc_flag
_atom_site_refinement_flags_posn
_atom_site_refinement_flags_adp
_atom_site_refinement_flags_occupancy
Co1A Co 0.000000 0.23281(4) 0.250000 0.00801(13) Uani 0.719(2) 2 d S T P
Co1B Co 0.500000 0.23246(12) 0.250000 0.0142(4) Uani 0.281(2) 2 d S T P
C1 C 0.2469(4) 0.23123(14) 0.17476(11) 0.0125(3) Uani 1 1 d . . .
C2 C 0.2484(5) 0.15622(12) 0.22645(11) 0.0127(3) Uani 1 1 d . . .
C3 C 0.2501(5) 0.18738(13) 0.30690(11) 0.0132(3) Uani 1 1 d . . .
H3 H 0.252(7) 0.153(2) 0.3545(19) 0.022(8) Uiso 1 1 d . . .
C4 C 0.2506(5) 0.28078(12) 0.30617(11) 0.0124(3) Uani 1 1 d . . .
C5 C 0.2479(5) 0.30743(12) 0.22433(11) 0.0122(3) Uani 1 1 d . . .
H5 H 0.230(6) 0.367(2) 0.2060(17) 0.015(7) Uiso 1 1 d . . .
C6 C 0.2475(5) 0.22913(15) 0.08536(11) 0.0173(4) Uani 1 1 d . . .
H6A H 0.214132 0.287287 0.064641 0.031(10) Uiso 1 1 calc GR . .
H6B H 0.146656 0.186844 0.066544 0.036(12) Uiso 1 1 calc GR . .
H6C H 0.382174 0.211880 0.066313 0.031(11) Uiso 1 1 calc GR . .
C7 C 0.2498(5) 0.06309(14) 0.19970(14) 0.0195(4) Uani 1 1 d . . .
H7A H 0.384312 0.048244 0.178854 0.033(11) Uiso 1 1 calc GR . .
H7B H 0.148303 0.054866 0.157597 0.038(12) Uiso 1 1 calc GR . .
H7C H 0.217798 0.025036 0.245110 0.043(11) Uiso 1 1 calc GR . .
C8 C 0.2514(5) 0.33979(14) 0.37748(12) 0.0182(4) Uani 1 1 d . . .
H8A H 0.389362 0.361196 0.386903 0.022(9) Uiso 1 1 calc GR . .
H8B H 0.204493 0.307380 0.424504 0.058(15) Uiso 1 1 calc GR . .
H8C H 0.160923 0.389459 0.367745 0.034(12) Uiso 1 1 calc GR . .
P1 P 0.74272(17) 0.000000 0.000000 0.01450(16) Uani 1 2 d S T P
F1 F 0.7427(5) -0.02714(11) 0.09274(9) 0.0328(4) Uani 1 1 d . . .
F2 F 0.9120(4) 0.07133(17) 0.01769(15) 0.0446(6) Uani 1 1 d . . .
F3 F 0.5741(4) 0.07158(17) 0.01805(15) 0.0448(6) Uani 1 1 d . . .

loop_
_atom_site_aniso_label
_atom_site_aniso_U_11
_atom_site_aniso_U_22
_atom_site_aniso_U_33
_atom_site_aniso_U_23
_atom_site_aniso_U_13
_atom_site_aniso_U_12
Co1A 0.0105(2) 0.0079(2) 0.0056(2) 0.000 0.0003(3) 0.000
Co1B 0.0205(7) 0.0113(6) 0.0108(6) 0.000 0.0001(8) 0.000
C1 0.0151(8) 0.0133(7) 0.0090(7) -0.0010(6) 0.0006(8) -0.0004(13)
C2 0.0142(8) 0.0118(7) 0.0121(7) -0.0009(6) 0.0000(10) -0.0001(10)
C3 0.0147(8) 0.0143(8) 0.0108(7) 0.0016(6) -0.0011(11) 0.0010(11)
C4 0.0141(8) 0.0147(9) 0.0083(7) -0.0010(6) 0.0002(10) 0.0001(10)
C5 0.0154(8) 0.0120(8) 0.0092(7) 0.0000(6) 0.0006(10) -0.0024(10)
C6 0.0225(10) 0.0209(9) 0.0084(7) -0.0023(7) 0.0009(9) -0.0003(14)
C7 0.0230(10) 0.0131(8) 0.0222(9) -0.0031(7) -0.0004(12) 0.0022(11)
C8 0.0240(10) 0.0193(9) 0.0113(8) -0.0047(7) -0.0024(11) -0.0012(12)
P1 0.0238(4) 0.0097(3) 0.0100(3) 0.0002(2) 0.000 0.000
F1 0.0581(12) 0.0294(8) 0.0109(6) 0.0054(5) 0.0000(11) -0.0001(11)
F2 0.0540(14) 0.0457(13) 0.0342(12) -0.0024(10) -0.0049(11) -0.0314(11)
F3 0.0570(14) 0.0437(12) 0.0337(12) -0.0011(10) 0.0038(11) 0.0307(11)

loop_
_atom_type_symbol
_atom_type_description
_atom_type_scat_dispersion_real
_atom_type_scat_dispersion_imag
_atom_type_scat_source
C C 0.0033 0.0016 'International Tables Vol C Tables 4.2.6.8 and 6.1.1.4'
H H 0.0000 0.0000 'International Tables Vol C Tables 4.2.6.8 and 6.1.1.4'
Co Co 0.3494 0.9721 'International Tables Vol C Tables 4.2.6.8 and 6.1.1.4'
F F 0.0171 0.0103 'International Tables Vol C Tables 4.2.6.8 and 6.1.1.4'
P P 0.1023 0.0942 'International Tables Vol C Tables 4.2.6.8 and 6.1.1.4'

loop_
_geom_angle_atom_site_label_1
_geom_angle_atom_site_label_2
_geom_angle_atom_site_label_3
_geom_angle
_geom_angle_site_symmetry_1
_geom_angle_site_symmetry_3
C1 Co1A C1 178.66(12) 3 .
C2 Co1A C1 40.92(8) . .
C2 Co1A C1 137.93(8) 3 .
C2 Co1A C1 137.93(8) . 3
C2 Co1A C1 40.92(8) 3 3
C2 Co1A C2 110.38(13) 3 .
C3 Co1A C1 110.66(9) . 3
C3 Co1A C1 110.66(9) 3 .
C3 Co1A C1 68.85(9) 3 3
C3 Co1A C1 68.85(9) . .
C3 Co1A C2 111.33(9) 3 .
C3 Co1A C2 40.96(8) 3 3
C3 Co1A C2 40.96(8) . .
C3 Co1A C2 111.33(9) . 3
C3 Co1A C3 139.90(12) . 3
C3 Co1A C4 41.16(8) . .
C3 Co1A C4 178.89(9) . 3
C3 Co1A C4 178.89(9) 3 .
C3 Co1A C4 41.16(7) 3 3
C3 Co1A C5 68.80(10) 3 3
C3 Co1A C5 138.19(8) 3 .
C3 Co1A C5 68.80(10) . .
C3 Co1A C5 138.19(8) . 3
C4 Co1A C1 111.36(9) 3 .
C4 Co1A C1 69.16(9) 3 3
C4 Co1A C1 69.16(9) . .
C4 Co1A C1 111.36(9) . 3
C4 Co1A C2 69.30(9) . .
C4 Co1A C2 139.87(8) 3 .
C4 Co1A C2 139.87(8) . 3
C4 Co1A C2 69.30(9) 3 3
C4 Co1A C4 137.79(12) 3 .
C4 Co1A C5 41.00(8) 3 3
C4 Co1A C5 41.00(8) . .
C4 Co1A C5 110.60(9) 3 .
C4 Co1A C5 110.59(9) . 3
C5 Co1A C1 140.31(8) . 3
C5 Co1A C1 40.85(8) . .
C5 Co1A C1 40.85(8) 3 3
C5 Co1A C1 140.31(8) 3 .
C5 Co1A C2 68.84(8) . .
C5 Co1A C2 178.74(8) . 3
C5 Co1A C2 68.84(8) 3 3
C5 Co1A C2 178.74(8) 3 .
C5 Co1A C5 111.95(14) . 3
C1 Co1B C1 178.97(16) 3_655 .
C2 Co1B C1 40.43(8) 3_655 3_655
C2 Co1B C1 138.68(11) . 3_655
C2 Co1B C1 40.43(8) . .
C2 Co1B C1 138.68(11) 3_655 .
C2 Co1B C2 111.27(15) . 3_655
C3 Co1B C1 68.25(9) 3_655 3_655
C3 Co1B C1 111.37(9) 3_655 .
C3 Co1B C1 111.37(9) . 3_655
C3 Co1B C1 68.25(9) . .
C3 Co1B C2 40.83(9) . .
C3 Co1B C2 40.83(9) 3_655 3_655
C3 Co1B C2 111.85(11) 3_655 .
C3 Co1B C2 111.85(11) . 3_655
C3 Co1B C3 140.17(16) 3_655 .
C3 Co1B C4 41.23(7) . .
C3 Co1B C4 178.58(13) 3_655 .
C3 Co1B C4 41.23(7) 3_655 3_655
C3 Co1B C4 178.58(13) . 3_655
C3 Co1B C5 138.35(9) . 3_655
C3 Co1B C5 68.36(10) . .
C3 Co1B C5 68.36(10) 3_655 3_655
C3 Co1B C5 138.35(9) 3_655 .
C4 Co1B C1 68.60(9) . .
C4 Co1B C1 111.80(9) 3_655 .
C4 Co1B C1 68.60(9) 3_655 3_655
C4 Co1B C1 111.80(9) . 3_655
C4 Co1B C2 69.11(9) . .
C4 Co1B C2 140.08(8) . 3_655
C4 Co1B C2 69.11(9) 3_655 3_655
C4 Co1B C2 140.08(8) 3_655 .
C4 Co1B C4 137.37(15) 3_655 .
C4 Co1B C5 40.77(8) . .
C4 Co1B C5 40.77(8) 3_655 3_655
C4 Co1B C5 110.71(11) . 3_655
C4 Co1B C5 110.71(11) 3_655 .
C5 Co1B C1 40.26(8) 3_655 3_655
C5 Co1B C1 40.26(8) . .
C5 Co1B C1 140.64(11) . 3_655
C5 Co1B C1 140.64(11) 3_655 .
C5 Co1B C2 178.88(10) . 3_655
C5 Co1B C2 178.88(10) 3_655 .
C5 Co1B C2 68.11(8) 3_655 3_655
C5 Co1B C2 68.11(8) . .
C5 Co1B C5 112.53(15) . 3_655
Co1A C1 Co1B 105.30(8) . .
C2 C1 Co1A 69.33(14) . .
C2 C1 Co1B 68.87(15) . .
C2 C1 C6 125.75(18) . .
C5 C1 Co1A 68.89(14) . .
C5 C1 Co1B 68.90(15) . .
C5 C1 C2 107.58(15) . .
C5 C1 C6 126.66(19) . .
C6 C1 Co1A 127.86(19) . .
C6 C1 Co1B 126.84(19) . .
Co1A C2 Co1B 106.40(9) . .
C1 C2 Co1A 69.75(14) . .
C1 C2 Co1B 70.70(15) . .
C1 C2 C7 125.58(17) . .
C3 C2 Co1A 68.57(15) . .
C3 C2 Co1B 68.02(15) . .
C3 C2 C1 107.49(16) . .
C3 C2 C7 126.93(18) . .
C7 C2 Co1A 127.4(2) . .
C7 C2 Co1B 126.2(2) . .
Co1A C3 H3 126(3) . .
Co1B C3 Co1A 108.98(9) . .
Co1B C3 H3 125(3) . .
C2 C3 Co1A 70.48(15) . .
C2 C3 Co1B 71.15(16) . .
C2 C3 H3 127(2) . .
C2 C3 C4 109.01(17) . .
C4 C3 Co1A 69.82(17) . .
C4 C3 Co1B 69.72(18) . .
C4 C3 H3 124(2) . .
Co1B C4 Co1A 108.21(9) . .
C3 C4 Co1A 69.02(17) . .
C3 C4 Co1B 69.05(17) . .
C3 C4 C8 126.63(18) . .
C5 C4 Co1A 69.58(15) . .
C5 C4 Co1B 70.79(16) . .
C5 C4 C3 107.07(16) . .
C5 C4 C8 126.29(17) . .
C8 C4 Co1A 126.0(2) . .
C8 C4 Co1B 125.8(2) . .
Co1A C5 Co1B 106.92(9) . .
Co1A C5 H5 119(2) . .
Co1B C5 H5 134(2) . .
C1 C5 Co1A 70.25(14) . .
C1 C5 Co1B 70.84(15) . .
C1 C5 H5 125.6(17) . .
C4 C5 Co1A 69.42(15) . .
C4 C5 Co1B 68.43(15) . .
C4 C5 C1 108.84(16) . .
C4 C5 H5 124.9(17) . .
C1 C6 H6A 109.5 . .
C1 C6 H6B 109.5 . .
C1 C6 H6C 109.5 . .
H6A C6 H6B 109.5 . .
H6A C6 H6C 109.5 . .
H6B C6 H6C 109.5 . .
C2 C7 H7A 109.5 . .
C2 C7 H7B 109.5 . .
C2 C7 H7C 109.5 . .
H7A C7 H7B 109.5 . .
H7A C7 H7C 109.5 . .
H7B C7 H7C 109.5 . .
C4 C8 H8A 109.5 . .
C4 C8 H8B 109.5 . .
C4 C8 H8C 109.5 . .
H8A C8 H8B 109.5 . .
H8A C8 H8C 109.5 . .
H8B C8 H8C 109.5 . .
F1 P1 F1 180.0(2) . 4
F2 P1 F1 89.87(13) 4 4
F2 P1 F1 89.87(13) . .
F2 P1 F1 90.13(13) . 4
F2 P1 F1 90.13(13) 4 .
F2 P1 F2 90.7(2) 4 .
F2 P1 F3 179.7(2) . 4
F2 P1 F3 179.7(2) 4 .
F2 P1 F3 89.04(13) . .
F2 P1 F3 89.04(13) 4 4
F3 P1 F1 89.70(13) . .
F3 P1 F1 90.31(13) 4 .
F3 P1 F1 90.31(13) . 4
F3 P1 F1 89.70(13) 4 4
F3 P1 F3 91.2(2) . 4

loop_
_geom_bond_atom_site_label_1
_geom_bond_atom_site_label_2
_geom_bond_distance
_geom_bond_site_symmetry_2
Co1A C1 2.058(2) .
Co1A C1 2.058(2) 3
Co1A C2 2.053(3) 3
Co1A C2 2.053(3) .
Co1A C3 2.027(3) .
Co1A C3 2.027(3) 3
Co1A C4 2.038(3) .
Co1A C4 2.038(3) 3
Co1A C5 2.040(3) 3
Co1A C5 2.040(3) .
Co1B C1 2.091(2) 3_655
Co1B C1 2.091(2) .
Co1B C2 2.067(3) 3_655
Co1B C2 2.067(3) .
Co1B C3 2.025(3) .
Co1B C3 2.025(3) 3_655
Co1B C4 2.034(3) 3_655
Co1B C4 2.034(3) .
Co1B C5 2.065(3) 3_655
Co1B C5 2.065(3) .
C1 C2 1.437(3) .
C1 C5 1.431(3) .
C1 C6 1.496(3) .
C2 C3 1.428(3) .
C2 C7 1.494(3) .
C3 H3 0.96(3) .
C3 C4 1.429(3) .
C4 C5 1.428(3) .
C4 C8 1.496(3) .
C5 H5 0.97(3) .
C6 H6A 0.9800 .
C6 H6B 0.9800 .
C6 H6C 0.9800 .
C7 H7A 0.9800 .
C7 H7B 0.9800 .
C7 H7C 0.9800 .
C8 H8A 0.9800 .
C8 H8B 0.9800 .
C8 H8C 0.9800 .
P1 F1 1.6058(14) .
P1 F1 1.6059(14) 4
P1 F2 1.589(2) .
P1 F2 1.589(2) 4
P1 F3 1.590(2) .
P1 F3 1.590(2) 4

loop_
_geom_torsion_atom_site_label_1
_geom_torsion_atom_site_label_2
_geom_torsion_atom_site_label_3
_geom_torsion_atom_site_label_4
_geom_torsion
Co1A C1 C2 Co1B -116.62(7)
Co1A C1 C2 C3 -58.4(2)
Co1A C1 C2 C7 122.1(3)
Co1A C1 C5 Co1B 116.88(7)
Co1A C1 C5 C4 58.9(2)
Co1A C2 C3 Co1B -119.05(8)
Co1A C2 C3 C4 -59.4(2)
Co1A C3 C4 Co1B -120.34(7)
Co1A C3 C4 C5 -59.4(2)
Co1A C3 C4 C8 120.0(3)
Co1A C4 C5 Co1B -118.86(8)
Co1A C4 C5 C1 -59.4(2)
Co1B C1 C2 Co1A 116.62(7)
Co1B C1 C2 C3 58.3(2)
Co1B C1 C2 C7 -121.3(3)
Co1B C1 C5 Co1A -116.88(7)
Co1B C1 C5 C4 -58.0(2)
Co1B C2 C3 Co1A 119.05(8)
Co1B C2 C3 C4 59.7(2)
Co1B C3 C4 Co1A 120.34(7)
Co1B C3 C4 C5 60.9(2)
Co1B C3 C4 C8 -119.7(3)
Co1B C4 C5 Co1A 118.86(8)
Co1B C4 C5 C1 59.5(2)
C1 C2 C3 Co1A 59.1(2)
C1 C2 C3 Co1B -59.9(2)
C1 C2 C3 C4 -0.3(4)
C2 C1 C5 Co1A -58.72(18)
C2 C1 C5 Co1B 58.15(18)
C2 C1 C5 C4 0.1(3)
C2 C3 C4 Co1A 59.8(2)
C2 C3 C4 Co1B -60.6(2)
C2 C3 C4 C5 0.4(4)
C2 C3 C4 C8 179.7(3)
C3 C4 C5 Co1A 59.1(2)
C3 C4 C5 Co1B -59.8(2)
C3 C4 C5 C1 -0.3(4)
C5 C1 C2 Co1A 58.45(17)
C5 C1 C2 Co1B -58.17(18)
C5 C1 C2 C3 0.1(3)
C5 C1 C2 C7 -179.4(3)
C6 C1 C2 Co1A -122.5(3)
C6 C1 C2 Co1B 120.9(3)
C6 C1 C2 C3 179.2(3)
C6 C1 C2 C7 -0.3(5)
C6 C1 C5 Co1A 122.2(3)
C6 C1 C5 Co1B -120.9(3)
C6 C1 C5 C4 -178.9(3)
C7 C2 C3 Co1A -121.4(3)
C7 C2 C3 Co1B 119.6(3)
C7 C2 C3 C4 179.2(3)
C8 C4 C5 Co1A -120.3(3)
C8 C4 C5 Co1B 120.8(3)
C8 C4 C5 C1 -179.7(3)

loop_
_twin_individual_id
_twin_individual_mass_fraction_refined
1 0.53(3)
2 0.47(3)
